data_7209495
loop_
_publ_author_name
'Wiesch, A.'
'Bluhm, K.'
'Timm, H.'

_publ_section_title
;
 Ueber Cu Dy2 (B8 O16) und Cu Ho2 (B8 O16): Zwei neue "Metaborate" mit
 einem infinite(B8 O16)8- -Anion
;
_journal_name_full
;
Zeitschrift fuer Naturforschung, Teil B. Anorganische Chemie, Organische
 Chemie (42,1987-)
;
_journal_page_first 1
_journal_page_last 4
_journal_volume 53
_journal_year 1998
_chemical_formula_sum 'B8 Cu Dy2 O16'
_chemical_name_systematic 'Cu Dy2 (B8 O16)'
_space_group_IT_number 14
_symmetry_space_group_name_Hall '-P 2ybc'
_symmetry_space_group_name_H-M 'P 1 21/c 1'
_cell_angle_alpha 90
_cell_angle_beta 90.47
_cell_angle_gamma 90
_cell_formula_units_Z 2
_cell_length_a 10.255
_cell_length_b 8.37
_cell_length_c 6.212
_cell_volume 533.185
_citation_journal_id_ASTM ZNBSEN
_cod_data_source_file boron4-x_351.cif
_cod_data_source_block B8Cu1Dy2O16
_cod_original_cell_volume 533.1851
_cod_original_formula_sum 'B8 Cu1 Dy2 O16'
_cod_database_code 7209495

loop_
_symmetry_equiv_pos_as_xyz
x,y,z
-x,y+1/2,-z+1/2
-x,-y,-z
x,-y-1/2,z-1/2

loop_
_atom_site_label
_atom_site_type_symbol
_atom_site_fract_x
_atom_site_fract_y
_atom_site_fract_z
_atom_site_occupancy
_atom_site_U_iso_or_equiv
O7 O-2 0.506 0.8746 0.154 1 0.0
O8 O-2 0.6416 0.6563 0.0615 1 0.0
B1 B+3 0.0005 0.1817 0.1119 1 0.0
O4 O-2 0.2729 0.9102 0.1468 1 0.0
B3 B+3 0.3829 0.8115 0.1125 1 0.0
O3 O-2 0.1081 0.0889 0.141 1 0.0
B4 B+3 0.6228 0.8078 0.1224 1 0.0
Dy1 Dy+3 0.81793 0.49214 0.00381 1 0.0
O6 O-2 0.3641 0.6583 0.0616 1 0.0
O1 O-2 0.0071 0.3357 0.059 1 0.0
B2 B+3 0.1933 0.994 0.9953 1 0.0
O2 O-2 0.8783 0.1123 0.152 1 0.0
Cu1 Cu+2 0.5 0.5 0 1 0.0
O5 O-2 0.265 0.0953 0.8429 1 0.0
